data_4111416
loop_
_publ_author_name
'Nathaniel L. Rosi'
'Jaheon Kim'
'Mohamed Eddaoudi'
'Banglin Chen'
'Michael O'Keeffe'
'Omar M. Yaghi'

_publ_contact_author_address
;
Department of Chemistry
930 N. University Ave.
Ann Arbor, MI 48109-1055
USA
;
_publ_contact_author_email oyaghi@umich.edu
_publ_contact_author_fax '+1 734 763 2307'
_publ_contact_author_name 'Professor Omar M. Yaghi'
_publ_contact_author_phone '+1 734 615 2146'
_publ_section_title
;
 Rod Packings and Metal-Organic Frameworks Constructed from Rod-Shaped
 Secondary Building Units
;
_journal_name_full 'Journal of the American Chemical Society'
_journal_page_first 1504
_journal_page_last 1518
_journal_paper_doi 10.1021/ja045123o
_journal_volume 127
_journal_year 2005
_chemical_formula_moiety 'C18 H8 Cd1.50 N O8'
_chemical_formula_sum 'C18 H8 Cd1.5 N O8'
_chemical_formula_weight 534.85
_chemical_name_systematic
; 
 ? 
;
_space_group_IT_number 15
_symmetry_cell_setting monoclinic
_symmetry_space_group_name_Hall '-C 2yc'
_symmetry_space_group_name_H-M 'C 1 2/c 1'
_atom_sites_solution_hydrogens geom
_atom_sites_solution_primary direct
_atom_sites_solution_secondary difmap
_audit_creation_method SHELXL-97
_cell_angle_alpha 90.00
_cell_angle_beta 101.070(3)
_cell_angle_gamma 90.00
_cell_formula_units_Z 8
_cell_length_a 13.686(2)
_cell_length_b 18.252(3)
_cell_length_c 14.906(3)
_cell_measurement_temperature 153(2)
_cell_volume 3654.2(11)
_computing_cell_refinement 'Bruker SAINT'
_computing_data_collection 'Bruker SMART'
_computing_data_reduction 'Bruker SAINT'
_computing_molecular_graphics XP
_computing_publication_material XCIF
_computing_structure_refinement 'SHELXL-97 (Sheldrick, 1997)'
_computing_structure_solution 'SHELXS-97 (Sheldrick, 1990)'
_diffrn_ambient_temperature 153(2)
_diffrn_measured_fraction_theta_full 0.953
_diffrn_measured_fraction_theta_max 0.953
_diffrn_measurement_device_type 'Bruker Smart Apex CCD'
_diffrn_measurement_method 'Omega Scan'
_diffrn_radiation_monochromator graphite
_diffrn_radiation_source 'fine-focus sealed tube'
_diffrn_radiation_type MoK\a
_diffrn_radiation_wavelength 0.71073
_diffrn_reflns_av_R_equivalents 0.0285
_diffrn_reflns_av_sigmaI/netI 0.0353
_diffrn_reflns_limit_h_max 17
_diffrn_reflns_limit_h_min -14
_diffrn_reflns_limit_k_max 22
_diffrn_reflns_limit_k_min -23
_diffrn_reflns_limit_l_max 19
_diffrn_reflns_limit_l_min -19
_diffrn_reflns_number 10552
_diffrn_reflns_theta_full 27.54
_diffrn_reflns_theta_max 27.54
_diffrn_reflns_theta_min 1.88
_diffrn_standards_decay_% none
_exptl_absorpt_coefficient_mu 1.809
_exptl_absorpt_correction_type none
_exptl_crystal_colour colorless
_exptl_crystal_density_diffrn 1.944
_exptl_crystal_description rod
_exptl_crystal_F_000 2072
_exptl_crystal_size_max .30
_exptl_crystal_size_mid .10
_exptl_crystal_size_min .10
_refine_diff_density_max 0.645
_refine_diff_density_min -0.406
_refine_diff_density_rms 0.114
_refine_ls_extinction_coef none
_refine_ls_extinction_expression Fc^*^=kFc[1+0.001xFc^2^\l^3^/sin(2\q)]^-1/4^
_refine_ls_extinction_method SHELXL
_refine_ls_goodness_of_fit_ref 1.080
_refine_ls_hydrogen_treatment mixed
_refine_ls_matrix_type full
_refine_ls_number_parameters 269
_refine_ls_number_reflns 4026
_refine_ls_number_restraints 0
_refine_ls_restrained_S_all 1.080
_refine_ls_R_factor_all 0.0298
_refine_ls_R_factor_gt 0.0258
_refine_ls_shift/su_max 5.938
_refine_ls_shift/su_mean 0.022
_refine_ls_structure_factor_coef Fsqd
_refine_ls_weighting_details 'calc w=1/[\s^2^(Fo^2^)+(0.0269P)^2^+9.3821P] where P=(Fo^2^+2Fc^2^)/3'
_refine_ls_weighting_scheme calc
_refine_ls_wR_factor_gt 0.0660
_refine_ls_wR_factor_ref 0.0677
_reflns_number_gt 3679
_reflns_number_total 4026
_reflns_threshold_expression >2sigma(I)
_cod_data_source_file ja045123o_s4.cif
_cod_data_source_block MOF-72
_cod_original_sg_symbol_H-M 'C 2/c'
_cod_original_formula_sum 'C18 H8 Cd1.50 N O8'
_cod_database_code 4111416

loop_
_symmetry_equiv_pos_as_xyz
'x, y, z'
'-x, y, -z+1/2'
'x+1/2, y+1/2, z'
'-x+1/2, y+1/2, -z+1/2'
'-x, -y, -z'
'x, -y, z-1/2'
'-x+1/2, -y+1/2, -z'
'x+1/2, -y+1/2, z-1/2'

loop_
_atom_site_label
_atom_site_type_symbol
_atom_site_fract_x
_atom_site_fract_y
_atom_site_fract_z
_atom_site_U_iso_or_equiv
_atom_site_adp_type
_atom_site_occupancy
_atom_site_symmetry_multiplicity
_atom_site_calc_flag
_atom_site_refinement_flags
Cd1 Cd 0.658775(14) 0.209526(10) 0.074565(13) 0.01256(7) Uani 1 1 d .
Cd2 Cd 0.5000 0.172517(15) 0.2500 0.01269(8) Uani 1 2 d S
O1 O 0.80129(16) 0.17870(10) -0.00073(14) 0.0179(4) Uani 1 1 d .
O2 O 0.65773(16) 0.12086(12) -0.03767(15) 0.0220(5) Uani 1 1 d .
O3 O 0.50311(15) 0.23507(12) -0.01324(15) 0.0218(5) Uani 1 1 d .
O4 O 0.48083(16) 0.15527(11) 0.09250(14) 0.0200(4) Uani 1 1 d .
O5 O 0.38001(16) 0.09049(12) 0.23535(15) 0.0233(5) Uani 1 1 d .
O6 O 0.72661(17) 0.11252(12) 0.17079(15) 0.0250(5) Uani 1 1 d .
O7 O 0.59896(15) 0.26274(11) 0.20914(14) 0.0183(4) Uani 1 1 d .
O8 O 0.75681(16) 0.26899(12) 0.19809(14) 0.0201(4) Uani 1 1 d .
C1 C 0.7480(2) 0.12874(15) -0.04332(19) 0.0154(6) Uani 1 1 d .
C2 C 0.7920(2) 0.07558(15) -0.1015(2) 0.0159(6) Uani 1 1 d .
C3 C 0.8931(2) 0.07555(16) -0.1020(2) 0.0223(6) Uani 1 1 d .
H3 H 0.9360 0.1090 -0.0645 0.027 Uiso 1 1 calc R
C4 C 0.7305(2) 0.02523(15) -0.15520(19) 0.0160(6) Uani 1 1 d .
H4 H 0.6614 0.0246 -0.1539 0.019 Uiso 1 1 calc R
C5 C 0.9318(2) 0.02659(18) -0.1574(2) 0.0295(8) Uani 1 1 d .
H5 H 1.0011 0.0267 -0.1579 0.035 Uiso 1 1 calc R
C6 C 0.1307(2) 0.02260(17) 0.2120(2) 0.0246(7) Uani 1 1 d .
H6 H 0.1040 0.0554 0.2505 0.030 Uiso 1 1 calc R
C7 C 0.2315(2) 0.02419(15) 0.21073(19) 0.0155(5) Uani 1 1 d .
C8 C 0.3001(2) 0.08083(15) 0.26421(19) 0.0165(6) Uani 1 1 d .
C9 C 0.4486(2) 0.19303(16) 0.0218(2) 0.0164(6) Uani 1 1 d .
C10 C 0.7757(2) 0.35747(16) 0.5155(2) 0.0192(6) Uani 1 1 d .
H10 H 0.7964 0.3768 0.5753 0.023 Uiso 1 1 calc R
C11 C 0.8422(2) 0.31764(15) 0.47496(19) 0.0151(5) Uani 1 1 d .
C12 C 0.6791(2) 0.36909(17) 0.4688(2) 0.0223(6) Uani 1 1 d .
H12 H 0.6336 0.3957 0.4972 0.027 Uiso 1 1 calc R
C13 C 0.8114(2) 0.29115(14) 0.3872(2) 0.0150(6) Uani 1 1 d .
H13 H 0.8565 0.2637 0.3594 0.018 Uiso 1 1 calc R
C14 C 0.6483(2) 0.34217(16) 0.3808(2) 0.0196(6) Uani 1 1 d .
H14 H 0.5819 0.3496 0.3492 0.024 Uiso 1 1 calc R
C15 C 0.7162(2) 0.30392(15) 0.33924(19) 0.0154(6) Uani 1 1 d .
C16 C 0.6890(2) 0.27694(15) 0.24344(19) 0.0157(6) Uani 1 1 d .
N1 N 0.0379(4) 0.2732(3) 0.2994(4) 0.0241(11) Uani 0.50 1 d P
N2 N 0.5437(4) 0.9935(3) -0.0261(4) 0.0240(11) Uani 0.50 1 d P
C17 C 0.0000 0.2006(3) 0.2500 0.063(2) Uani 1 2 d S
C19 C 0.5518(3) 0.98309(19) 0.0751(3) 0.0342(8) Uani 1 1 d .
C18 C 0.0000 0.3345(3) 0.2500 0.0381(13) Uani 1 2 d S

loop_
_atom_site_aniso_label
_atom_site_aniso_U_11
_atom_site_aniso_U_22
_atom_site_aniso_U_33
_atom_site_aniso_U_23
_atom_site_aniso_U_13
_atom_site_aniso_U_12
Cd1 0.01269(11) 0.01452(11) 0.01032(11) -0.00198(7) 0.00185(7) -0.00143(7)
Cd2 0.01128(14) 0.01490(14) 0.01150(14) 0.000 0.00118(10) 0.000
O1 0.0264(11) 0.0137(10) 0.0144(10) -0.0014(8) 0.0056(8) -0.0023(8)
O2 0.0198(11) 0.0246(11) 0.0229(11) -0.0056(9) 0.0076(9) 0.0019(9)
O3 0.0146(10) 0.0249(11) 0.0244(12) 0.0025(9) -0.0001(8) -0.0022(8)
O4 0.0213(11) 0.0233(11) 0.0129(10) -0.0015(8) -0.0027(8) 0.0035(9)
O5 0.0221(11) 0.0263(11) 0.0217(11) -0.0061(9) 0.0049(9) -0.0106(9)
O6 0.0270(12) 0.0243(11) 0.0250(12) 0.0115(9) 0.0081(9) 0.0052(9)
O7 0.0186(10) 0.0190(10) 0.0149(10) 0.0011(8) -0.0027(8) -0.0055(8)
O8 0.0208(11) 0.0248(11) 0.0138(10) -0.0037(8) 0.0015(8) -0.0026(9)
C1 0.0198(14) 0.0141(13) 0.0130(13) 0.0028(10) 0.0044(11) 0.0011(11)
C2 0.0188(14) 0.0131(13) 0.0173(14) -0.0028(10) 0.0072(11) -0.0009(11)
C3 0.0188(15) 0.0190(14) 0.0296(17) -0.0094(12) 0.0060(13) -0.0040(12)
C4 0.0161(14) 0.0164(13) 0.0161(14) -0.0008(11) 0.0047(11) -0.0005(11)
C5 0.0159(15) 0.0302(17) 0.045(2) -0.0153(16) 0.0132(14) -0.0063(13)
C6 0.0219(16) 0.0191(14) 0.0354(19) -0.0092(13) 0.0119(14) -0.0017(12)
C7 0.0168(14) 0.0138(12) 0.0164(14) -0.0005(11) 0.0043(11) -0.0030(11)
C8 0.0192(14) 0.0135(13) 0.0153(14) 0.0005(10) -0.0004(11) -0.0018(11)
C9 0.0172(14) 0.0175(13) 0.0130(13) -0.0040(11) -0.0007(11) 0.0028(11)
C10 0.0225(16) 0.0226(14) 0.0116(13) -0.0037(11) 0.0011(11) -0.0020(12)
C11 0.0145(14) 0.0177(13) 0.0126(13) 0.0009(10) 0.0013(11) -0.0012(11)
C12 0.0202(15) 0.0263(16) 0.0211(16) -0.0042(12) 0.0056(12) 0.0059(12)
C13 0.0148(14) 0.0156(13) 0.0145(14) -0.0006(10) 0.0022(11) -0.0003(10)
C14 0.0158(14) 0.0225(15) 0.0197(15) -0.0009(12) 0.0015(11) 0.0017(11)
C15 0.0162(14) 0.0169(13) 0.0123(13) 0.0008(10) 0.0007(11) -0.0020(11)
C16 0.0180(14) 0.0129(12) 0.0147(14) 0.0021(10) -0.0008(11) -0.0013(10)
N1 0.019(3) 0.028(3) 0.026(3) -0.001(2) 0.004(2) -0.001(2)
N2 0.025(3) 0.016(2) 0.032(3) -0.002(2) 0.009(2) -0.001(2)
C17 0.048(4) 0.023(3) 0.124(7) 0.000 0.030(4) 0.000
C19 0.037(2) 0.0275(17) 0.037(2) -0.0049(15) 0.0038(16) -0.0024(15)
C18 0.050(3) 0.032(3) 0.039(3) 0.000 0.026(3) 0.000

loop_
_atom_type_symbol
_atom_type_description
_atom_type_scat_dispersion_real
_atom_type_scat_dispersion_imag
_atom_type_scat_source
C C 0.0033 0.0016 'International Tables Vol C Tables 4.2.6.8 and 6.1.1.4'
H H 0.0000 0.0000 'International Tables Vol C Tables 4.2.6.8 and 6.1.1.4'
N N 0.0061 0.0033 'International Tables Vol C Tables 4.2.6.8 and 6.1.1.4'
O O 0.0106 0.0060 'International Tables Vol C Tables 4.2.6.8 and 6.1.1.4'
Cd Cd -0.8075 1.2024 'International Tables Vol C Tables 4.2.6.8 and 6.1.1.4'

loop_
_geom_angle_atom_site_label_1
_geom_angle_atom_site_label_2
_geom_angle_atom_site_label_3
_geom_angle
_geom_angle_site_symmetry_1
_geom_angle_site_symmetry_3
O3 Cd1 O2 81.73(8) . .
O3 Cd1 O8 132.75(8) . .
O2 Cd1 O8 144.72(7) . .
O3 Cd1 O6 134.89(8) . .
O2 Cd1 O6 82.08(8) . .
O8 Cd1 O6 76.63(8) . .
O3 Cd1 O1 80.68(7) . 7_655
O2 Cd1 O1 103.26(7) . 7_655
O8 Cd1 O1 79.70(7) . 7_655
O6 Cd1 O1 144.17(8) . 7_655
O3 Cd1 O1 120.23(7) . .
O2 Cd1 O1 54.32(7) . .
O8 Cd1 O1 94.55(7) . .
O6 Cd1 O1 81.58(7) . .
O1 Cd1 O1 73.87(7) 7_655 .
O3 Cd1 O7 88.16(7) . .
O2 Cd1 O7 152.69(7) . .
O8 Cd1 O7 54.05(7) . .
O6 Cd1 O7 87.42(7) . .
O1 Cd1 O7 100.01(7) 7_655 .
O1 Cd1 O7 148.46(7) . .
O5 Cd2 O5 94.32(12) . 2_655
O5 Cd2 O7 92.72(8) . 2_655
O5 Cd2 O7 158.65(8) 2_655 2_655
O5 Cd2 O7 158.65(8) . .
O5 Cd2 O7 92.72(8) 2_655 .
O7 Cd2 O7 87.92(11) 2_655 .
O5 Cd2 O4 86.89(8) . 2_655
O5 Cd2 O4 82.58(8) 2_655 2_655
O7 Cd2 O4 77.71(7) 2_655 2_655
O7 Cd2 O4 114.02(7) . 2_655
O5 Cd2 O4 82.58(8) . .
O5 Cd2 O4 86.89(8) 2_655 .
O7 Cd2 O4 114.02(7) 2_655 .
O7 Cd2 O4 77.71(7) . .
O4 Cd2 O4 164.49(10) 2_655 .
C1 O1 Cd1 122.55(18) . 7_655
C1 O1 Cd1 87.86(17) . .
Cd1 O1 Cd1 106.13(7) 7_655 .
C1 O2 Cd1 95.61(17) . .
C9 O3 Cd1 101.41(18) . .
C9 O4 Cd2 135.93(18) . .
C8 O5 Cd2 137.71(19) . .
C8 O6 Cd1 133.19(19) 2_655 .
C16 O7 Cd2 128.28(18) . .
C16 O7 Cd1 87.72(17) . .
Cd2 O7 Cd1 103.62(8) . .
C16 O8 Cd1 96.11(17) . .
O1 C1 O2 121.9(3) . .
O1 C1 C2 120.0(3) . .
O2 C1 C2 118.1(3) . .
C3 C2 C4 119.4(3) . .
C3 C2 C1 121.0(3) . .
C4 C2 C1 119.5(3) . .
C2 C3 C5 119.9(3) . .
C2 C3 H3 120.0 . .
C5 C3 H3 120.0 . .
C2 C4 C7 121.1(3) . 5_655
C2 C4 H4 119.5 . .
C7 C4 H4 119.5 5_655 .
C3 C5 C6 120.1(3) . 5_655
C3 C5 H5 119.9 . .
C6 C5 H5 119.9 5_655 .
C7 C6 C5 120.6(3) . 5_655
C7 C6 H6 119.7 . .
C5 C6 H6 119.7 5_655 .
C6 C7 C4 118.9(3) . 5_655
C6 C7 C8 121.8(3) . .
C4 C7 C8 119.3(2) 5_655 .
O6 C8 O5 127.2(3) 2_655 .
O6 C8 C7 118.8(3) 2_655 .
O5 C8 C7 114.0(2) . .
O3 C9 O4 122.7(3) . .
O3 C9 C11 119.2(3) . 8_455
O4 C9 C11 117.9(3) . 8_455
C12 C10 C11 120.2(3) . .
C12 C10 H10 119.9 . .
C11 C10 H10 119.9 . .
C13 C11 C10 119.2(3) . .
C13 C11 C9 119.1(3) . 8_556
C10 C11 C9 121.6(3) . 8_556
C10 C12 C14 120.5(3) . .
C10 C12 H12 119.8 . .
C14 C12 H12 119.8 . .
C15 C13 C11 121.1(3) . .
C15 C13 H13 119.4 . .
C11 C13 H13 119.4 . .
C12 C14 C15 119.2(3) . .
C12 C14 H14 120.4 . .
C15 C14 H14 120.4 . .
C13 C15 C14 119.8(3) . .
C13 C15 C16 118.6(3) . .
C14 C15 C16 121.6(3) . .
O8 C16 O7 121.4(3) . .
O8 C16 C15 118.7(3) . .
O7 C16 C15 120.0(3) . .
C18 N1 C17 112.4(4) . .
C18 N1 N1 53.9(3) . 2
C17 N1 N1 58.4(2) . 2
C19 N2 C19 115.7(4) 5_675 .
C19 N2 N2 59.9(4) 5_675 5_675
C19 N2 N2 55.7(4) . 5_675
N1 C17 N1 63.2(5) . 2
N2 C19 N2 64.3(4) 5_675 .
N1 C18 N1 72.1(5) . 2

loop_
_geom_bond_atom_site_label_1
_geom_bond_atom_site_label_2
_geom_bond_distance
_geom_bond_site_symmetry_2
Cd1 O3 2.323(2) .
Cd1 O2 2.326(2) .
Cd1 O8 2.328(2) .
Cd1 O6 2.354(2) .
Cd1 O1 2.4296(19) 7_655
Cd1 O1 2.494(2) .
Cd1 O7 2.504(2) .
Cd2 O5 2.202(2) .
Cd2 O5 2.202(2) 2_655
Cd2 O7 2.2878(19) 2_655
Cd2 O7 2.288(2) .
Cd2 O4 2.333(2) 2_655
Cd2 O4 2.333(2) .
O1 C1 1.261(3) .
O1 Cd1 2.4296(19) 7_655
O2 C1 1.262(3) .
O3 C9 1.252(4) .
O4 C9 1.266(4) .
O5 C8 1.261(3) .
O6 C8 1.242(4) 2_655
O7 C16 1.267(3) .
O8 C16 1.257(3) .
C1 C2 1.503(4) .
C2 C3 1.385(4) .
C2 C4 1.391(4) .
C3 C5 1.388(4) .
C3 H3 0.9500 .
C4 C7 1.391(4) 5_655
C4 H4 0.9500 .
C5 C6 1.391(4) 5_655
C5 H5 0.9500 .
C6 C7 1.383(4) .
C6 C5 1.391(4) 5_655
C6 H6 0.9500 .
C7 C4 1.391(4) 5_655
C7 C8 1.517(4) .
C8 O6 1.242(4) 2_655
C9 C11 1.501(4) 8_455
C10 C12 1.387(4) .
C10 C11 1.391(4) .
C10 H10 0.9500 .
C11 C13 1.383(4) .
C11 C9 1.501(4) 8_556
C12 C14 1.388(4) .
C12 H12 0.9500 .
C13 C15 1.380(4) .
C13 H13 0.9500 .
C14 C15 1.399(4) .
C14 H14 0.9500 .
C15 C16 1.489(4) .
N1 C18 1.384(7) .
N1 C17 1.556(7) .
N1 N1 1.630(11) 2
N2 C19 1.436(7) 5_675
N2 C19 1.503(7) .
N2 N2 1.566(10) 5_675
C17 N1 1.556(7) 2
C19 N2 1.436(7) 5_675
C18 N1 1.384(7) 2

loop_
_geom_torsion_atom_site_label_1
_geom_torsion_atom_site_label_2
_geom_torsion_atom_site_label_3
_geom_torsion_atom_site_label_4
_geom_torsion
_geom_torsion_site_symmetry_1
_geom_torsion_site_symmetry_4
O3 Cd1 O1 C1 -54.67(17) . .
O2 Cd1 O1 C1 -3.25(15) . .
O8 Cd1 O1 C1 158.76(16) . .
O6 Cd1 O1 C1 83.01(16) . .
O1 Cd1 O1 C1 -123.35(19) 7_655 .
O7 Cd1 O1 C1 153.85(16) . .
O3 Cd1 O1 Cd1 68.67(10) . 7_655
O2 Cd1 O1 Cd1 120.10(11) . 7_655
O8 Cd1 O1 Cd1 -77.89(8) . 7_655
O6 Cd1 O1 Cd1 -153.64(9) . 7_655
O1 Cd1 O1 Cd1 0.0 7_655 7_655
O7 Cd1 O1 Cd1 -82.80(14) . 7_655
O3 Cd1 O2 C1 140.21(18) . .
O8 Cd1 O2 C1 -29.0(2) . .
O6 Cd1 O2 C1 -82.03(17) . .
O1 Cd1 O2 C1 61.89(18) 7_655 .
O1 Cd1 O2 C1 3.26(15) . .
O7 Cd1 O2 C1 -150.41(17) . .
O2 Cd1 O3 C9 88.81(18) . .
O8 Cd1 O3 C9 -99.68(19) . .
O6 Cd1 O3 C9 18.8(2) . .
O1 Cd1 O3 C9 -166.19(18) 7_655 .
O1 Cd1 O3 C9 128.73(17) . .
O7 Cd1 O3 C9 -65.74(18) . .
O5 Cd2 O4 C9 110.9(3) . .
O5 Cd2 O4 C9 -154.3(3) 2_655 .
O7 Cd2 O4 C9 21.2(3) 2_655 .
O7 Cd2 O4 C9 -60.8(3) . .
O4 Cd2 O4 C9 158.5(3) 2_655 .
O5 Cd2 O5 C8 137.4(3) 2_655 .
O7 Cd2 O5 C8 -22.4(3) 2_655 .
O7 Cd2 O5 C8 -113.7(3) . .
O4 Cd2 O5 C8 55.1(3) 2_655 .
O4 Cd2 O5 C8 -136.3(3) . .
O3 Cd1 O6 C8 -50.9(3) . 2_655
O2 Cd1 O6 C8 -120.8(3) . 2_655
O8 Cd1 O6 C8 87.6(3) . 2_655
O1 Cd1 O6 C8 137.5(3) 7_655 2_655
O1 Cd1 O6 C8 -175.7(3) . 2_655
O7 Cd1 O6 C8 34.0(3) . 2_655
O5 Cd2 O7 C16 -151.5(2) . .
O5 Cd2 O7 C16 -42.3(2) 2_655 .
O7 Cd2 O7 C16 116.3(3) 2_655 .
O4 Cd2 O7 C16 40.7(3) 2_655 .
O4 Cd2 O7 C16 -128.6(2) . .
O5 Cd2 O7 Cd1 -53.6(2) . .
O5 Cd2 O7 Cd1 55.64(8) 2_655 .
O7 Cd2 O7 Cd1 -145.71(11) 2_655 .
O4 Cd2 O7 Cd1 138.73(7) 2_655 .
O4 Cd2 O7 Cd1 -30.57(7) . .
O3 Cd1 O7 C16 -154.39(16) . .
O2 Cd1 O7 C16 137.69(18) . .
O8 Cd1 O7 C16 -4.82(15) . .
O6 Cd1 O7 C16 70.51(16) . .
O1 Cd1 O7 C16 -74.19(16) 7_655 .
O1 Cd1 O7 C16 1.2(2) . .
O3 Cd1 O7 Cd2 76.69(8) . .
O2 Cd1 O7 Cd2 8.77(19) . .
O8 Cd1 O7 Cd2 -133.74(11) . .
O6 Cd1 O7 Cd2 -58.41(8) . .
O1 Cd1 O7 Cd2 156.89(8) 7_655 .
O1 Cd1 O7 Cd2 -127.69(10) . .
O3 Cd1 O8 C16 48.5(2) . .
O2 Cd1 O8 C16 -146.20(17) . .
O6 Cd1 O8 C16 -91.73(17) . .
O1 Cd1 O8 C16 115.37(17) 7_655 .
O1 Cd1 O8 C16 -171.95(17) . .
O7 Cd1 O8 C16 4.88(15) . .
Cd1 O1 C1 O2 -102.1(3) 7_655 .
Cd1 O1 C1 O2 5.7(3) . .
Cd1 O1 C1 C2 79.1(3) 7_655 .
Cd1 O1 C1 C2 -173.1(2) . .
Cd1 O2 C1 O1 -6.2(3) . .
Cd1 O2 C1 C2 172.7(2) . .
O1 C1 C2 C3 6.7(4) . .
O2 C1 C2 C3 -172.1(3) . .
O1 C1 C2 C4 -173.7(3) . .
O2 C1 C2 C4 7.4(4) . .
C4 C2 C3 C5 1.4(5) . .
C1 C2 C3 C5 -179.1(3) . .
C3 C2 C4 C7 -1.3(4) . 5_655
C1 C2 C4 C7 179.2(3) . 5_655
C2 C3 C5 C6 -0.3(5) . 5_655
C5 C6 C7 C4 -1.3(5) 5_655 5_655
C5 C6 C7 C8 175.4(3) 5_655 .
Cd2 O5 C8 O6 -15.7(5) . 2_655
Cd2 O5 C8 C7 163.8(2) . .
C6 C7 C8 O6 20.5(4) . 2_655
C4 C7 C8 O6 -162.8(3) 5_655 2_655
C6 C7 C8 O5 -159.0(3) . .
C4 C7 C8 O5 17.7(4) 5_655 .
Cd1 O3 C9 O4 5.8(3) . .
Cd1 O3 C9 C11 -169.7(2) . 8_455
Cd2 O4 C9 O3 88.8(4) . .
Cd2 O4 C9 C11 -95.6(3) . 8_455
C12 C10 C11 C13 1.2(4) . .
C12 C10 C11 C9 177.1(3) . 8_556
C11 C10 C12 C14 -1.0(5) . .
C10 C11 C13 C15 0.4(4) . .
C9 C11 C13 C15 -175.6(3) 8_556 .
C10 C12 C14 C15 -0.8(5) . .
C11 C13 C15 C14 -2.2(4) . .
C11 C13 C15 C16 177.2(3) . .
C12 C14 C15 C13 2.4(4) . .
C12 C14 C15 C16 -177.0(3) . .
Cd1 O8 C16 O7 -9.2(3) . .
Cd1 O8 C16 C15 171.1(2) . .
Cd2 O7 C16 O8 114.1(3) . .
Cd1 O7 C16 O8 8.5(3) . .
Cd2 O7 C16 C15 -66.2(3) . .
Cd1 O7 C16 C15 -171.8(2) . .
C13 C15 C16 O8 -26.2(4) . .
C14 C15 C16 O8 153.1(3) . .
C13 C15 C16 O7 154.0(3) . .
C14 C15 C16 O7 -26.7(4) . .
C18 N1 C17 N1 0.000(1) . 2
C19 N2 C19 N2 0.0 5_675 5_675
C17 N1 C18 N1 0.000(1) . 2
